data_2207108
loop_
_publ_author_name
'Li, Yi-Tao'
'Chen, Yun-Feng'
'She, Neng-Fang'
'Wu, An-Xin'

_publ_section_title
;Diethyl
 2,6-bis(2-hydroxyethyl)-4,8-dioxo-1,2,5,6-tetrahydrohydro-2,3a,4a,6,7a,8a-hexaazacyclopenta[<i>def</i>]fluorene-8b,8c-dicarboxylate
;
_journal_coeditor_code XU6051
_journal_issue 10
_journal_name_full 'Acta Crystallographica Section E'
_journal_page_first o3364
_journal_page_last o3365
_journal_paper_doi 10.1107/S1600536805027625
_journal_volume 61
_journal_year 2005
_chemical_formula_iupac 'C18 H28 N6 O8'
_chemical_formula_moiety 'C18 H28 N6 O8'
_chemical_formula_sum 'C18 H28 N6 O8'
_chemical_formula_weight 456.46
_chemical_name_systematic
;
Diethyl
2,6-bis(2-hydroxyethyl)-4,8-dioxo-1,2,5,6-tetrahydrohydro-2,3a,4a,6,7a,8a-
hexaazacyclopenta[def]fluorene-8b,8c-dicarboxylate
;
_space_group_IT_number 14
_symmetry_cell_setting monoclinic
_symmetry_space_group_name_Hall '-P 2ybc'
_symmetry_space_group_name_H-M 'P 1 21/c 1'
_atom_sites_solution_hydrogens geom
_atom_sites_solution_primary direct
_atom_sites_solution_secondary difmap
_audit_creation_method SHELXL97
_cell_angle_alpha 90.00
_cell_angle_beta 96.763(4)
_cell_angle_gamma 90.00
_cell_formula_units_Z 4
_cell_length_a 10.116(2)
_cell_length_b 8.7131(18)
_cell_length_c 24.608(5)
_cell_measurement_reflns_used 3098
_cell_measurement_temperature 292(2)
_cell_measurement_theta_max 24.69
_cell_measurement_theta_min 2.48
_cell_volume 2153.9(8)
_computing_cell_refinement 'SAINT (Bruker, 2000)'
_computing_data_collection 'SMART (Bruker, 2000)'
_computing_data_reduction SAINT
_computing_molecular_graphics 'SHELXTL (Bruker, 2000)'
_computing_publication_material SHELXTL
_computing_structure_refinement 'SHELXL97 (Sheldrick, 1997)'
_computing_structure_solution 'SHELXS97 (Sheldrick, 1997)'
_diffrn_ambient_temperature 292(2)
_diffrn_measured_fraction_theta_full 1.00
_diffrn_measured_fraction_theta_max 1.00
_diffrn_measurement_device_type 'Bruker SMART CCD area-detector'
_diffrn_measurement_method '\f and \w'
_diffrn_radiation_monochromator graphite
_diffrn_radiation_source 'fine-focus sealed tube'
_diffrn_radiation_type MoK\a
_diffrn_radiation_wavelength 0.71073
_diffrn_reflns_av_R_equivalents 0.029
_diffrn_reflns_av_sigmaI/netI 0.031
_diffrn_reflns_limit_h_max 10
_diffrn_reflns_limit_h_min -12
_diffrn_reflns_limit_k_max 9
_diffrn_reflns_limit_k_min -10
_diffrn_reflns_limit_l_max 29
_diffrn_reflns_limit_l_min -28
_diffrn_reflns_number 10431
_diffrn_reflns_theta_full 25.0
_diffrn_reflns_theta_max 25.0
_diffrn_reflns_theta_min 1.7
_diffrn_standards_decay_% 0
_diffrn_standards_interval_count 0
_diffrn_standards_interval_time 0
_diffrn_standards_number 0
_exptl_absorpt_coefficient_mu 0.112
_exptl_absorpt_correction_type none
_exptl_crystal_colour colourless
_exptl_crystal_density_diffrn 1.408
_exptl_crystal_description block
_exptl_crystal_F_000 968
_exptl_crystal_size_max 0.30
_exptl_crystal_size_mid 0.20
_exptl_crystal_size_min 0.20
_refine_diff_density_max 0.44
_refine_diff_density_min -0.18
_refine_ls_extinction_method none
_refine_ls_goodness_of_fit_ref 1.033
_refine_ls_hydrogen_treatment constr
_refine_ls_matrix_type full
_refine_ls_number_parameters 293
_refine_ls_number_reflns 3758
_refine_ls_number_restraints 2
_refine_ls_restrained_S_all 1.034
_refine_ls_R_factor_all 0.069
_refine_ls_R_factor_gt 0.054
_refine_ls_shift/su_max 0.000
_refine_ls_shift/su_mean 0.000
_refine_ls_structure_factor_coef Fsqd
_refine_ls_weighting_details 'calc w = 1/[\s^2^(Fo^2^)+(0.0816P)^2^+0.5776P] where P = (Fo^2^+2Fc^2^)/3'
_refine_ls_weighting_scheme calc
_refine_ls_wR_factor_gt 0.140
_refine_ls_wR_factor_ref 0.155
_reflns_number_gt 2819
_reflns_number_total 3758
_reflns_threshold_expression I>2\s(I)
_cod_data_source_file xu6051.cif
_cod_data_source_block I
_cod_depositor_comments
;
The following automatic conversions were performed:
'_symmetry_cell_setting' value 'Monoclinic' changed to 'monoclinic'
according to '/home/saulius/struct/CIF-dictionaries/cif_core.dic'
dictionary named 'cif_core.dic' version 2.4.1 from 2010-06-29.

Automatic conversion script
Id: cif_fix_enum 1527 2010-12-29 10:47:43Z saulius 

The following automatic conversions were performed:

'_symmetry_cell_setting' value 'Monoclinic' changed to 'monoclinic'
according to /home/saulius/struct/CIF-dictionaries/cif_core.dic
dictionary named 'cif_core.dic' version 2.4.1 from 2010-06-29.

Automatic conversion script
Id: cif_fix_values 1715 2011-07-08 13:25:40Z adriana 
;
_cod_original_sg_symbol_H-M 'P 21/c'
_cod_database_code 2207108
_cod_database_fobs_code 2207108

loop_
_symmetry_equiv_pos_as_xyz
'x, y, z'
'-x, y+1/2, -z+1/2'
'-x, -y, -z'
'x, -y-1/2, z-1/2'

loop_
_atom_site_label
_atom_site_fract_x
_atom_site_fract_y
_atom_site_fract_z
_atom_site_U_iso_or_equiv
_atom_site_adp_type
_atom_site_calc_flag
_atom_site_refinement_flags
_atom_site_occupancy
_atom_site_type_symbol
C1 0.1712(3) 0.7538(4) -0.05670(11) 0.0701(8) Uani d . 1 C
H1A 0.2060 0.8467 -0.0714 0.084 Uiso calc R 1 H
H1B 0.2447 0.6826 -0.0490 0.084 Uiso calc R 1 H
C2 0.1176(3) 0.7924(3) -0.00373(9) 0.0581(7) Uani d . 1 C
H2A 0.1873 0.8427 0.0203 0.070 Uiso calc R 1 H
H2B 0.0451 0.8649 -0.0114 0.070 Uiso calc R 1 H
C3 0.1705(3) 0.5495(3) 0.04421(10) 0.0562(6) Uani d . 1 C
H3A 0.2225 0.5247 0.0147 0.067 Uiso calc R 1 H
H3B 0.1277 0.4561 0.0545 0.067 Uiso calc R 1 H
C4 -0.0034(2) 0.7035(3) 0.06972(10) 0.0542(6) Uani d . 1 C
H4A -0.0517 0.6147 0.0806 0.065 Uiso calc R 1 H
H4B -0.0681 0.7817 0.0571 0.065 Uiso calc R 1 H
C5 0.3771(2) 0.6813(3) 0.08723(9) 0.0495(6) Uani d . 1 C
C6 0.1180(2) 0.9150(3) 0.12333(8) 0.0471(5) Uani d . 1 C
C7 0.1957(2) 0.6647(2) 0.13687(8) 0.0426(5) Uani d . 1 C
C8 0.1554(2) 0.5311(3) 0.17244(9) 0.0524(6) Uani d . 1 C
C9 0.0393(3) 0.4654(5) 0.24753(15) 0.0930(11) Uani d . 1 C
H9A -0.0356 0.5055 0.2643 0.112 Uiso calc R 1 H
H9B 0.0092 0.3752 0.2265 0.112 Uiso calc R 1 H
C10 0.1451(4) 0.4214(5) 0.29034(15) 0.1140(14) Uani d . 1 C
H10A 0.2175 0.3765 0.2739 0.171 Uiso calc R 1 H
H10B 0.1113 0.3481 0.3143 0.171 Uiso calc R 1 H
H10C 0.1762 0.5106 0.3109 0.171 Uiso calc R 1 H
C11 0.2998(2) 0.7802(2) 0.16574(8) 0.0421(5) Uani d . 1 C
C12 0.3461(2) 0.7456(3) 0.22666(9) 0.0491(6) Uani d . 1 C
C13 0.3589(4) 0.8438(4) 0.31719(11) 0.0970(12) Uani d U 1 C
H13A 0.3154 0.7599 0.3339 0.116 Uiso calc R 1 H
H13B 0.4541 0.8251 0.3219 0.116 Uiso calc R 1 H
C14 0.3299(4) 0.9872(4) 0.34256(12) 0.0930(11) Uani d U 1 C
H14A 0.3690 1.0701 0.3243 0.140 Uiso calc R 1 H
H14B 0.3663 0.9856 0.3804 0.140 Uiso calc R 1 H
H14C 0.2353 1.0013 0.3399 0.140 Uiso calc R 1 H
C15 0.5006(3) 0.8999(3) 0.13647(11) 0.0625(7) Uani d . 1 C
H15A 0.5486 0.9075 0.1729 0.075 Uiso calc R 1 H
H15B 0.5655 0.8842 0.1110 0.075 Uiso calc R 1 H
C16 0.3257(3) 1.0617(3) 0.15760(10) 0.0594(7) Uani d U 1 C
H16A 0.2737 1.1513 0.1452 0.071 Uiso calc R 1 H
H16B 0.3644 1.0807 0.1950 0.071 Uiso calc R 1 H
C17 0.3928(3) 1.0660(3) 0.06471(10) 0.0715(8) Uani d . 1 C
H17A 0.4592 1.0199 0.0444 0.086 Uiso calc R 1 H
H17B 0.3091 1.0134 0.0542 0.086 Uiso calc R 1 H
C18 0.3776(4) 1.2253(4) 0.04926(12) 0.0940(11) Uani d . 1 C
H18A 0.3170 1.2743 0.0716 0.113 Uiso calc R 1 H
H18B 0.4632 1.2763 0.0563 0.113 Uiso calc R 1 H
N1 0.0697(2) 0.6609(2) 0.02504(7) 0.0527(5) Uani d . 1 N
N2 0.26042(18) 0.6071(2) 0.09174(7) 0.0467(5) Uani d . 1 N
N3 0.08299(17) 0.7626(2) 0.11808(7) 0.0457(5) Uani d . 1 N
N4 0.41161(17) 0.7652(2) 0.13444(7) 0.0487(5) Uani d . 1 N
N5 0.23592(19) 0.9270(2) 0.15689(7) 0.0461(5) Uani d . 1 N
N6 0.4323(2) 1.0419(3) 0.12347(8) 0.0615(6) Uani d U 1 N
O1 0.0770(2) 0.6891(2) -0.09669(8) 0.0774(6) Uani d . 1 O
H1 0.0116 0.7452 -0.1016 0.116 Uiso calc R 1 H
O2 0.44246(18) 0.6696(2) 0.04907(7) 0.0704(5) Uani d . 1 O
O3 0.05176(18) 1.0217(2) 0.10359(7) 0.0644(5) Uani d . 1 O
O4 0.1849(2) 0.4015(2) 0.16575(8) 0.0857(7) Uani d . 1 O
O5 0.08462(19) 0.5820(2) 0.21051(8) 0.0693(5) Uani d . 1 O
O6 0.4078(2) 0.6334(2) 0.24048(7) 0.0734(6) Uani d . 1 O
O7 0.30995(19) 0.8540(2) 0.25888(6) 0.0672(5) Uani d . 1 O
O8 0.3283(2) 1.2432(3) -0.00666(8) 0.0882(7) Uani d . 1 O
H8 0.3906 1.2580 -0.0245 0.132 Uiso calc R 1 H

loop_
_atom_site_aniso_label
_atom_site_aniso_U_11
_atom_site_aniso_U_22
_atom_site_aniso_U_33
_atom_site_aniso_U_12
_atom_site_aniso_U_13
_atom_site_aniso_U_23
C1 0.0688(17) 0.083(2) 0.0553(15) 0.0127(15) -0.0046(13) 0.0055(14)
C2 0.0680(16) 0.0560(15) 0.0451(13) -0.0020(12) -0.0154(11) -0.0024(11)
C3 0.0682(15) 0.0511(14) 0.0452(12) 0.0046(12) -0.0102(11) -0.0095(11)
C4 0.0480(13) 0.0595(15) 0.0511(13) -0.0001(11) -0.0104(11) -0.0008(11)
C5 0.0481(13) 0.0598(15) 0.0394(12) 0.0138(11) -0.0002(10) -0.0014(10)
C6 0.0565(13) 0.0479(13) 0.0353(11) 0.0146(11) -0.0020(10) 0.0002(10)
C7 0.0446(12) 0.0439(12) 0.0373(11) 0.0055(9) -0.0037(9) -0.0004(9)
C8 0.0540(14) 0.0509(15) 0.0488(13) 0.0005(11) -0.0086(11) 0.0032(11)
C9 0.075(2) 0.111(3) 0.096(2) -0.0091(18) 0.0224(18) 0.046(2)
C10 0.095(3) 0.154(4) 0.092(3) -0.018(2) 0.008(2) 0.055(3)
C11 0.0454(12) 0.0456(12) 0.0334(10) 0.0057(9) -0.0037(9) -0.0012(9)
C12 0.0503(13) 0.0543(14) 0.0403(12) 0.0065(11) -0.0052(10) 0.0018(11)
C13 0.146(3) 0.106(3) 0.0342(14) 0.033(2) -0.0096(16) -0.0045(15)
C14 0.120(3) 0.104(3) 0.0535(16) -0.037(2) 0.0037(17) -0.0130(17)
C15 0.0570(15) 0.0735(18) 0.0542(15) -0.0085(13) -0.0044(12) 0.0014(13)
C16 0.0789(17) 0.0463(14) 0.0484(14) 0.0014(12) -0.0121(12) -0.0062(11)
C17 0.093(2) 0.0702(18) 0.0502(15) -0.0149(15) 0.0022(14) 0.0004(13)
C18 0.145(3) 0.080(2) 0.0571(18) 0.006(2) 0.0127(19) 0.0136(16)
N1 0.0587(12) 0.0510(12) 0.0435(10) 0.0029(9) -0.0137(9) -0.0040(9)
N2 0.0505(11) 0.0491(11) 0.0383(9) 0.0084(9) -0.0040(8) -0.0061(8)
N3 0.0438(10) 0.0499(11) 0.0408(10) 0.0085(8) -0.0063(8) 0.0012(8)
N4 0.0450(10) 0.0575(12) 0.0421(10) 0.0005(9) -0.0018(8) -0.0010(9)
N5 0.0569(11) 0.0397(10) 0.0386(10) 0.0069(8) -0.0079(8) -0.0020(8)
N6 0.0718(14) 0.0635(14) 0.0475(11) -0.0106(11) -0.0003(10) -0.0011(10)
O1 0.1008(16) 0.0740(13) 0.0544(11) 0.0165(11) -0.0027(10) -0.0106(9)
O2 0.0622(11) 0.0981(15) 0.0525(10) 0.0105(10) 0.0139(9) -0.0104(10)
O3 0.0731(11) 0.0561(10) 0.0587(10) 0.0256(9) -0.0146(9) 0.0009(8)
O4 0.1329(19) 0.0482(12) 0.0751(13) 0.0083(12) 0.0083(13) 0.0072(10)
O5 0.0681(11) 0.0722(12) 0.0707(12) 0.0052(9) 0.0207(10) 0.0198(10)
O6 0.0928(14) 0.0739(13) 0.0486(10) 0.0328(11) -0.0123(9) 0.0055(9)
O7 0.0936(13) 0.0719(12) 0.0330(8) 0.0243(10) -0.0055(8) -0.0019(8)
O8 0.0856(14) 0.1176(18) 0.0608(12) 0.0031(14) 0.0058(10) 0.0254(12)

loop_
_atom_type_symbol
_atom_type_description
_atom_type_scat_dispersion_real
_atom_type_scat_dispersion_imag
_atom_type_scat_source
C C 0.0033 0.0016 'International Tables Vol C Tables 4.2.6.8 and 6.1.1.4'
H H 0.0000 0.0000 'International Tables Vol C Tables 4.2.6.8 and 6.1.1.4'
N N 0.0061 0.0033 'International Tables Vol C Tables 4.2.6.8 and 6.1.1.4'
O O 0.0106 0.0060 'International Tables Vol C Tables 4.2.6.8 and 6.1.1.4'

loop_
_geom_angle_atom_site_label_1
_geom_angle_atom_site_label_2
_geom_angle_atom_site_label_3
_geom_angle
O1 C1 C2 114.4(2)
O1 C1 H1A 108.7
C2 C1 H1A 108.7
O1 C1 H1B 108.7
C2 C1 H1B 108.7
H1A C1 H1B 107.6
N1 C2 C1 114.7(2)
N1 C2 H2A 108.6
C1 C2 H2A 108.6
N1 C2 H2B 108.6
C1 C2 H2B 108.6
H2A C2 H2B 107.6
N1 C3 N2 111.95(18)
N1 C3 H3A 109.2
N2 C3 H3A 109.2
N1 C3 H3B 109.2
N2 C3 H3B 109.2
H3A C3 H3B 107.9
N1 C4 N3 113.22(18)
N1 C4 H4A 108.9
N3 C4 H4A 108.9
N1 C4 H4B 108.9
N3 C4 H4B 108.9
H4A C4 H4B 107.7
O2 C5 N2 125.4(2)
O2 C5 N4 126.0(2)
N2 C5 N4 108.55(19)
O3 C6 N5 125.6(2)
O3 C6 N3 125.3(2)
N5 C6 N3 108.99(17)
N2 C7 N3 111.64(16)
N2 C7 C8 110.41(18)
N3 C7 C8 111.90(18)
N2 C7 C11 103.37(17)
N3 C7 C11 103.17(16)
C8 C7 C11 115.92(16)
O4 C8 O5 125.8(2)
O4 C8 C7 123.6(2)
O5 C8 C7 110.6(2)
C10 C9 O5 111.8(3)
C10 C9 H9A 109.3
O5 C9 H9A 109.3
C10 C9 H9B 109.3
O5 C9 H9B 109.3
H9A C9 H9B 107.9
C9 C10 H10A 109.5
C9 C10 H10B 109.5
H10A C10 H10B 109.5
C9 C10 H10C 109.5
H10A C10 H10C 109.5
H10B C10 H10C 109.5
N5 C11 N4 111.41(18)
N5 C11 C12 113.55(17)
N4 C11 C12 109.37(17)
N5 C11 C7 103.71(16)
N4 C11 C7 103.08(16)
C12 C11 C7 115.18(18)
O6 C12 O7 126.4(2)
O6 C12 C11 121.8(2)
O7 C12 C11 111.81(19)
C14 C13 O7 108.0(3)
C14 C13 H13A 110.1
O7 C13 H13A 110.1
C14 C13 H13B 110.1
O7 C13 H13B 110.1
H13A C13 H13B 108.4
C13 C14 H14A 109.5
C13 C14 H14B 109.5
H14A C14 H14B 109.5
C13 C14 H14C 109.5
H14A C14 H14C 109.5
H14B C14 H14C 109.5
N6 C15 N4 113.7(2)
N6 C15 H15A 108.8
N4 C15 H15A 108.8
N6 C15 H15B 108.8
N4 C15 H15B 108.8
H15A C15 H15B 107.7
N6 C16 N5 113.22(19)
N6 C16 H16A 108.9
N5 C16 H16A 108.9
N6 C16 H16B 108.9
N5 C16 H16B 108.9
H16A C16 H16B 107.7
C18 C17 N6 113.9(2)
C18 C17 H17A 108.8
N6 C17 H17A 108.8
C18 C17 H17B 108.8
N6 C17 H17B 108.8
H17A C17 H17B 107.7
O8 C18 C17 112.1(3)
O8 C18 H18A 109.2
C17 C18 H18A 109.2
O8 C18 H18B 109.2
C17 C18 H18B 109.2
H18A C18 H18B 107.9
C4 N1 C3 109.19(18)
C4 N1 C2 113.37(19)
C3 N1 C2 115.1(2)
C5 N2 C7 111.92(18)
C5 N2 C3 123.63(19)
C7 N2 C3 115.66(18)
C6 N3 C7 110.61(17)
C6 N3 C4 122.04(18)
C7 N3 C4 114.67(17)
C5 N4 C11 111.04(17)
C5 N4 C15 122.8(2)
C11 N4 C15 114.94(19)
C6 N5 C11 111.50(17)
C6 N5 C16 123.71(18)
C11 N5 C16 116.02(18)
C15 N6 C16 110.1(2)
C15 N6 C17 114.3(2)
C16 N6 C17 114.7(2)
C1 O1 H1 109.5
C8 O5 C9 116.1(2)
C12 O7 C13 117.6(2)
C18 O8 H8 109.5

loop_
_geom_bond_atom_site_label_1
_geom_bond_atom_site_label_2
_geom_bond_distance
_geom_bond_publ_flag
C1 O1 1.404(3) y
C1 C2 1.507(4) ?
C1 H1A 0.9700 ?
C1 H1B 0.9700 ?
C2 N1 1.459(3) ?
C2 H2A 0.9700 ?
C2 H2B 0.9700 ?
C3 N1 1.446(3) ?
C3 N2 1.482(3) ?
C3 H3A 0.9700 ?
C3 H3B 0.9700 ?
C4 N1 1.444(3) ?
C4 N3 1.483(3) ?
C4 H4A 0.9700 ?
C4 H4B 0.9700 ?
C5 O2 1.215(3) y
C5 N2 1.362(3) y
C5 N4 1.382(3) y
C6 O3 1.214(3) y
C6 N5 1.373(3) y
C6 N3 1.377(3) y
C7 N2 1.444(3) y
C7 N3 1.455(3) y
C7 C8 1.540(3) ?
C7 C11 1.565(3) y
C8 O4 1.185(3) y
C8 O5 1.321(3) y
C9 C10 1.462(5) ?
C9 O5 1.474(3) y
C9 H9A 0.9700 ?
C9 H9B 0.9700 ?
C10 H10A 0.9600 ?
C10 H10B 0.9600 ?
C10 H10C 0.9600 ?
C11 N4 1.448(3) y
C11 N5 1.438(3) y
C11 C12 1.547(3) ?
C12 O6 1.188(3) y
C12 O7 1.312(3) y
C13 C14 1.442(5) ?
C13 O7 1.464(3) y
C13 H13A 0.9700 ?
C13 H13B 0.9700 ?
C14 H14A 0.9600 ?
C14 H14B 0.9600 ?
C14 H14C 0.9600 ?
C15 N6 1.435(3) ?
C15 N4 1.476(3) ?
C15 H15A 0.9700 ?
C15 H15B 0.9700 ?
C16 N6 1.453(3) ?
C16 N5 1.483(3) ?
C16 H16A 0.9700 ?
C16 H16B 0.9700 ?
C17 C18 1.443(4) ?
C17 N6 1.469(3) ?
C17 H17A 0.9700 ?
C17 H17B 0.9700 ?
C18 O8 1.416(3) y
C18 H18A 0.9700 ?
C18 H18B 0.9700 ?
O1 H1 0.8200 ?
O8 H8 0.8200 ?

loop_
_geom_hbond_atom_site_label_D
_geom_hbond_atom_site_label_H
_geom_hbond_atom_site_label_A
_geom_hbond_site_symmetry_A
_geom_hbond_distance_DH
_geom_hbond_distance_HA
_geom_hbond_distance_DA
_geom_hbond_angle_DHA
O1 H1 O3 3_575 0.82 2.13 2.832(3) 144
O8 H8 O2 3_675 0.82 1.96 2.760(3) 164
C16 H16A O4 1_565 0.97 2.43 3.302(3) 149

loop_
_geom_torsion_atom_site_label_1
_geom_torsion_atom_site_label_2
_geom_torsion_atom_site_label_3
_geom_torsion_atom_site_label_4
_geom_torsion
O1 C1 C2 N1 62.3(3)
N2 C7 C8 O4 6.2(3)
N3 C7 C8 O4 131.2(2)
C11 C7 C8 O4 -110.9(3)
N2 C7 C8 O5 -173.79(18)
N3 C7 C8 O5 -48.8(2)
C11 C7 C8 O5 69.1(2)
N2 C7 C11 N5 113.33(17)
N3 C7 C11 N5 -3.1(2)
C8 C7 C11 N5 -125.74(19)
N2 C7 C11 N4 -2.94(19)
N3 C7 C11 N4 -119.35(17)
C8 C7 C11 N4 118.0(2)
N2 C7 C11 C12 -121.98(19)
N3 C7 C11 C12 121.60(19)
C8 C7 C11 C12 -1.1(3)
N5 C11 C12 O6 -175.3(2)
N4 C11 C12 O6 -50.1(3)
C7 C11 C12 O6 65.4(3)
N5 C11 C12 O7 4.1(3)
N4 C11 C12 O7 129.2(2)
C7 C11 C12 O7 -115.3(2)
N6 C17 C18 O8 -174.8(3)
N3 C4 N1 C3 56.0(3)
N3 C4 N1 C2 -73.7(2)
N2 C3 N1 C4 -56.1(3)
N2 C3 N1 C2 72.7(3)
C1 C2 N1 C4 -169.0(2)
C1 C2 N1 C3 64.4(3)
O2 C5 N2 C7 -170.0(2)
N4 C5 N2 C7 13.1(2)
O2 C5 N2 C3 -24.1(3)
N4 C5 N2 C3 159.01(19)
N3 C7 N2 C5 104.3(2)
C8 C7 N2 C5 -130.56(19)
C11 C7 N2 C5 -6.0(2)
N3 C7 N2 C3 -44.5(2)
C8 C7 N2 C3 80.6(2)
C11 C7 N2 C3 -154.78(18)
N1 C3 N2 C5 -92.4(3)
N1 C3 N2 C7 52.4(3)
O3 C6 N3 C7 168.2(2)
N5 C6 N3 C7 -15.1(2)
O3 C6 N3 C4 28.6(3)
N5 C6 N3 C4 -154.71(19)
N2 C7 N3 C6 -99.5(2)
C8 C7 N3 C6 136.23(19)
C11 C7 N3 C6 10.9(2)
N2 C7 N3 C4 43.4(3)
C8 C7 N3 C4 -81.0(2)
C11 C7 N3 C4 153.74(18)
N1 C4 N3 C6 87.1(3)
N1 C4 N3 C7 -51.0(3)
O2 C5 N4 C11 168.0(2)
N2 C5 N4 C11 -15.2(2)
O2 C5 N4 C15 26.2(3)
N2 C5 N4 C15 -156.9(2)
N5 C11 N4 C5 -99.8(2)
C12 C11 N4 C5 133.88(19)
C7 C11 N4 C5 10.9(2)
N5 C11 N4 C15 45.2(2)
C12 C11 N4 C15 -81.2(2)
C7 C11 N4 C15 155.84(17)
N6 C15 N4 C5 88.8(3)
N6 C15 N4 C11 -51.7(3)
O3 C6 N5 C11 -170.4(2)
N3 C6 N5 C11 13.0(2)
O3 C6 N5 C16 -24.3(4)
N3 C6 N5 C16 159.0(2)
N4 C11 N5 C6 104.5(2)
C12 C11 N5 C6 -131.4(2)
C7 C11 N5 C6 -5.7(2)
N4 C11 N5 C16 -44.3(2)
C12 C11 N5 C16 79.7(2)
C7 C11 N5 C16 -154.58(18)
N6 C16 N5 C6 -95.7(3)
N6 C16 N5 C11 49.0(3)
N4 C15 N6 C16 53.2(3)
N4 C15 N6 C17 -77.6(3)
N5 C16 N6 C15 -51.5(3)
N5 C16 N6 C17 79.1(3)
C18 C17 N6 C15 -155.0(3)
C18 C17 N6 C16 76.5(3)
O4 C8 O5 C9 -0.1(4)
C7 C8 O5 C9 180.0(2)
C10 C9 O5 C8 79.5(4)
O6 C12 O7 C13 5.4(4)
C11 C12 O7 C13 -173.9(3)
C14 C13 O7 C12 168.8(3)
